data_2002266
loop_
_publ_author_name
'Lehmann, U'
'Mueller-Buschbaum, Hk'

_publ_section_title
;
Ein Beitrag zur Chemie der Oxocobaltate(II): La2 Co O4, Sm2 Co O4
;
_journal_name_full
;
Zeitschrift fuer Anorganische und Allgemeine Chemie
;
_journal_page_first 59
_journal_page_last 63
_journal_paper_doi 10.1002/zaac.19804700108
_journal_volume 470
_journal_year 1980
_chemical_formula_structural 'Sm2 Co O4'
_chemical_formula_sum 'Co O4 Sm2'
_chemical_name_systematic 'Disamarium cobalt oxide'
_space_group_IT_number 42
_symmetry_cell_setting orthorhombic
_symmetry_Int_Tables_number 42
_symmetry_space_group_name_Hall 'F 2 -2'
_symmetry_space_group_name_H-M 'F m m 2'
_cell_angle_alpha 90
_cell_angle_beta 90
_cell_angle_gamma 90
_cell_formula_units_Z 4
_cell_length_a 5.312
_cell_length_b 5.363
_cell_length_c 11.869
_cell_volume 338.1
_refine_ls_R_factor_all 0.109
_cod_database_code 2002266

loop_
_symmetry_equiv_pos_as_xyz
x,y,z
-x,-y,z
-x,y,z
x,-y,z
x,1/2+y,1/2+z
1/2+x,y,1/2+z
1/2+x,1/2+y,z
-x,1/2-y,1/2+z
1/2-x,-y,1/2+z
1/2-x,1/2-y,z
-x,1/2+y,1/2+z
1/2-x,y,1/2+z
1/2-x,1/2+y,z
x,1/2-y,1/2+z
1/2+x,-y,1/2+z
1/2+x,1/2-y,z

loop_
_atom_site_label
_atom_site_type_symbol
_atom_site_symmetry_multiplicity
_atom_site_Wyckoff_symbol
_atom_site_fract_x
_atom_site_fract_y
_atom_site_fract_z
_atom_site_occupancy
_atom_site_attached_hydrogens
_atom_site_calc_flag
Sm1 Sm3+ 4 a 0. 0. 0.3558 1. 0 d
Sm2 Sm3+ 4 a 0. 0. 0.6345 1. 0 d
Co1 Co2+ 4 a 0. 0. 0. 1. 0 d
O1 O2- 8 b 0.25 0.25 0. 1. 0 d
O2 O2- 4 a 0. 0. 0.164 0.5 0 d
O3 O2- 4 a 0. 0. 0.8364 0.5 0 d
O4 O2- 4 a 0. 0. 0.177 0.5 0 d
O5 O2- 4 a 0. 0. 0.8232 0.5 0 d

loop_
_atom_type_symbol
_atom_type_oxidation_number
Sm3+ 3.000
Co2+ 2.000
O2- -2.000
